data_2220297
loop_
_publ_author_name
'Win, Yip Foo'
'Teoh, Siang Guan'
'Ha, Sie Tiong'
'Kia, Reza'
'Fun, Hoong-Kun'

_publ_section_title
Octa-<i>n</i>-butyl-1\k^2^<i>C</i>,2\k^2^<i>C</i>,3\k^2^,4\k^2^<i>C</i>-bis(\m-2,3-dibromopropionato)-1:2\k^2^<i>O</i>:<i>O</i>',3:4\k^2^<i>O</i>:<i>O</i>'-bis(2,3-dibromopropionato)-1\k<i>O</i>,3\k<i>O</i>-di-\m~3~-oxido-1:2:4\k^3^<i>O</i>:<i>O</i>:<i>O</i>,2:3:4\k^3^<i>O</i>:<i>O</i>:<i>O</i>-tetratin(IV)
_journal_coeditor_code NG2514
_journal_issue 12
_journal_name_full 'Acta Crystallographica Section E'
_journal_page_first m1572
_journal_page_last m1573
_journal_paper_doi 10.1107/S1600536808037513
_journal_volume 64
_journal_year 2008
_chemical_formula_iupac '[Sn4 (C4 H9)8 (C3 H3 Br2 O2)4 O2]'
_chemical_formula_moiety 'C44 H84 Br8 O10 Sn4'
_chemical_formula_sum 'C44 H84 Br8 O10 Sn4'
_chemical_formula_weight 1887.15
_chemical_name_systematic
Octa-<i>n</i>-butyl-1\k^2^<i>C</i>,2\k^2^<i>C</i>,3\k^2^,4\k^2^<i>C</i>-bis(\m-2,3-dibromopropionato)-1:2\k^2^<i>O</i>:<i>O</i>',3:4\k^2^<i>O</i>:<i>O</i>'-bis(2,3-dibromopropionato)-1\k<i>O</i>,3\k<i>O</i>-di-\m~3~-oxido-1:2:4\k^3^<i>O</i>:<i>O</i>:<i>O</i>,2:3:4\k^3^<i>O</i>:<i>O</i>:<i>O</i>-tetratin(IV)
_space_group_IT_number 14
_symmetry_cell_setting monoclinic
_symmetry_space_group_name_Hall '-P 2yn'
_symmetry_space_group_name_H-M 'P 1 21/n 1'
_atom_sites_solution_hydrogens geom
_atom_sites_solution_primary direct
_atom_sites_solution_secondary difmap
_audit_creation_method SHELXL-97
_cell_angle_alpha 90.00
_cell_angle_beta 91.462(2)
_cell_angle_gamma 90.00
_cell_formula_units_Z 2
_cell_length_a 11.7495(4)
_cell_length_b 20.6620(8)
_cell_length_c 12.9684(5)
_cell_measurement_reflns_used 9940
_cell_measurement_temperature 100.00(10)
_cell_measurement_theta_max 28.62
_cell_measurement_theta_min 2.31
_cell_volume 3147.3(2)
_computing_cell_refinement 'APEX2 (Bruker, 2005)'
_computing_data_collection 'APEX2 (Bruker, 2005)'
_computing_data_reduction 'SAINT (Bruker, 2005)'
_computing_molecular_graphics 'SHELXTL (Sheldrick, 2008)'
_computing_publication_material
;
SHELXTL (Sheldrick, 2008) and PLATON (Spek, 2003)
;
_computing_structure_refinement 'SHELXTL (Sheldrick, 2008)'
_computing_structure_solution 'SIR2004 (Burla <i>et al.,</i> 2003)'
_diffrn_ambient_temperature 100.00(10)
_diffrn_measured_fraction_theta_full 0.991
_diffrn_measured_fraction_theta_max 0.991
_diffrn_measurement_device_type
;
Bruker SMART APEXII CCD area-detector
;
_diffrn_measurement_method '\f and \w'
_diffrn_radiation_monochromator graphite
_diffrn_radiation_source 'fine-focus sealed tube'
_diffrn_radiation_type MoK\a
_diffrn_radiation_wavelength 0.71073
_diffrn_reflns_av_R_equivalents 0.0531
_diffrn_reflns_av_sigmaI/netI 0.0644
_diffrn_reflns_limit_h_max 18
_diffrn_reflns_limit_h_min -18
_diffrn_reflns_limit_k_max 32
_diffrn_reflns_limit_k_min -24
_diffrn_reflns_limit_l_max 20
_diffrn_reflns_limit_l_min -16
_diffrn_reflns_number 51856
_diffrn_reflns_theta_full 34.01
_diffrn_reflns_theta_max 34.01
_diffrn_reflns_theta_min 1.99
_diffrn_standards_number 0
_exptl_absorpt_coefficient_mu 6.693
_exptl_absorpt_correction_T_max 0.1884
_exptl_absorpt_correction_T_min 0.0881
_exptl_absorpt_correction_type multi-scan
_exptl_absorpt_process_details '(<i>SADABS</i>; Bruker, 2005)'
_exptl_crystal_colour colourless
_exptl_crystal_density_diffrn 1.991
_exptl_crystal_density_method 'not measured'
_exptl_crystal_description block
_exptl_crystal_F_000 1816
_exptl_crystal_size_max 0.51
_exptl_crystal_size_mid 0.32
_exptl_crystal_size_min 0.25
_refine_diff_density_max 1.858
_refine_diff_density_min -1.371
_refine_ls_extinction_method none
_refine_ls_goodness_of_fit_ref 0.999
_refine_ls_hydrogen_treatment constr
_refine_ls_matrix_type full
_refine_ls_number_parameters 365
_refine_ls_number_reflns 12752
_refine_ls_number_restraints 12
_refine_ls_restrained_S_all 0.998
_refine_ls_R_factor_all 0.1257
_refine_ls_R_factor_gt 0.0566
_refine_ls_shift/su_max 0.001
_refine_ls_shift/su_mean 0.000
_refine_ls_structure_factor_coef Fsqd
_refine_ls_weighting_details 'calc w=1/[\s^2^(Fo^2^)+(0.051P)^2^+7.7627P] where P=(Fo^2^+2Fc^2^)/3'
_refine_ls_weighting_scheme calc
_refine_ls_wR_factor_gt 0.1153
_refine_ls_wR_factor_ref 0.1435
_reflns_number_gt 6843
_reflns_number_total 12752
_reflns_threshold_expression I>2\s(I)
_cod_data_source_file ng2514.cif
_cod_data_source_block I
_cod_depositor_comments
;
The following automatic conversions were performed:
'_symmetry_cell_setting' value 'Monoclinic' changed to 'monoclinic'
according to '/home/saulius/struct/CIF-dictionaries/cif_core.dic'
dictionary named 'cif_core.dic' version 2.4.1 from 2010-06-29.

Automatic conversion script
Id: cif_fix_enum 1527 2010-12-29 10:47:43Z saulius 

The following automatic conversions were performed:

'_symmetry_cell_setting' value 'Monoclinic' changed to 'monoclinic'
according to /home/saulius/struct/CIF-dictionaries/cif_core.dic
dictionary named 'cif_core.dic' version 2.4.1 from 2010-06-29.

Automatic conversion script
Id: cif_fix_values 1715 2011-07-08 13:25:40Z adriana 
;
_cod_original_sg_symbol_H-M 'P 21/n'
_cod_database_code 2220297
_cod_database_fobs_code 2220297

loop_
_symmetry_equiv_pos_as_xyz
'x, y, z'
'-x+1/2, y+1/2, -z+1/2'
'-x, -y, -z'
'x-1/2, -y-1/2, z-1/2'

loop_
_atom_site_type_symbol
_atom_site_label
_atom_site_fract_x
_atom_site_fract_y
_atom_site_fract_z
_atom_site_U_iso_or_equiv
_atom_site_adp_type
_atom_site_calc_flag
_atom_site_refinement_flags
_atom_site_occupancy
_atom_site_disorder_assembly
_atom_site_disorder_group
Sn Sn1 0.21896(3) 0.992516(16) 0.45688(2) 0.03422(9) Uani d . 1 . .
Sn Sn2 0.52841(3) 0.987445(19) 0.37831(2) 0.04044(10) Uani d . 1 . .
Br Br1A 0.2381(4) 0.86283(19) 0.1079(3) 0.1169(16) Uani d P 0.604(11) A 1
Br Br2A 0.3252(3) 1.07102(19) 0.0148(4) 0.0696(9) Uani d P 0.604(11) A 1
Br Br1B 0.2220(3) 0.86703(15) 0.1034(2) 0.0426(8) Uani d P 0.396(11) A 2
Br Br2B 0.3090(6) 1.0761(3) 0.0346(6) 0.0833(18) Uani d P 0.396(11) A 2
Br Br4A 0.0442(9) 0.9327(2) 0.8407(5) 0.0672(11) Uani d P 0.53(2) B 1
Br Br3A 0.1343(6) 1.1384(3) 0.7509(4) 0.0499(7) Uani d P 0.53(2) B 1
Br Br3B 0.1054(7) 1.1495(4) 0.7523(5) 0.0516(8) Uani d P 0.47(2) B 2
Br Br4B 0.0709(4) 0.9362(3) 0.8620(6) 0.0616(8) Uani d P 0.47(2) B 2
O O1 0.3928(3) 0.99367(16) 0.4734(2) 0.0348(7) Uani d . 1 . .
O O2 0.4051(4) 0.9684(3) 0.2411(3) 0.0657(9) Uani d . 1 A .
O O3 0.2282(4) 0.9870(2) 0.2815(3) 0.0657(9) Uani d . 1 A .
O O4 0.2381(3) 1.00102(18) 0.6261(3) 0.0423(8) Uani d . 1 B .
O O5 0.0507(3) 1.00432(16) 0.6120(3) 0.0388(7) Uani d . 1 B .
C C1 0.5744(5) 0.8886(3) 0.3650(5) 0.0624(17) Uani d D 1 . .
H H1A 0.5767 0.8773 0.2925 0.075 Uiso calc R 1 . .
H H1B 0.6503 0.8826 0.3946 0.075 Uiso calc R 1 . .
C C2 0.4935(4) 0.8430(2) 0.4179(5) 0.0586(15) Uani d D 1 . .
H H2A 0.4840 0.8579 0.4881 0.070 Uiso calc R 1 . .
H H2B 0.4198 0.8456 0.3827 0.070 Uiso calc R 1 . .
C C3 0.5307(5) 0.7729(2) 0.4209(5) 0.0672(18) Uani d D 1 . .
H H3A 0.5338 0.7569 0.3508 0.081 Uiso calc R 1 . .
H H3B 0.6072 0.7707 0.4508 0.081 Uiso calc R 1 . .
C C4 0.4541(6) 0.7291(3) 0.4817(6) 0.081(2) Uani d D 1 . .
H H4A 0.4778 0.6850 0.4737 0.121 Uiso calc R 1 . .
H H4B 0.3769 0.7338 0.4566 0.121 Uiso calc R 1 . .
H H4C 0.4588 0.7408 0.5533 0.121 Uiso calc R 1 . .
C C5 0.5498(5) 1.0807(3) 0.3110(4) 0.0559(15) Uani d D 1 . .
H H5A 0.4780 1.1036 0.3142 0.067 Uiso calc R 1 . .
H H5B 0.6051 1.1045 0.3529 0.067 Uiso calc R 1 . .
C C6 0.5880(5) 1.0815(3) 0.2005(4) 0.073(2) Uani d D 1 . .
H H6A 0.6663 1.0667 0.1992 0.088 Uiso calc R 1 . .
H H6B 0.5420 1.0509 0.1611 0.088 Uiso calc R 1 . .
C C7 0.5806(6) 1.1466(3) 0.1475(6) 0.086(2) Uani d D 1 . .
H H7A 0.5911 1.1407 0.0741 0.103 Uiso calc R 1 . .
H H7B 0.5052 1.1646 0.1565 0.103 Uiso calc R 1 . .
C C8 0.6685(7) 1.1941(4) 0.1888(7) 0.099(3) Uani d D 1 . .
H H8A 0.6716 1.2309 0.1438 0.148 Uiso calc R 1 . .
H H8B 0.7417 1.1735 0.1924 0.148 Uiso calc R 1 . .
H H8C 0.6480 1.2080 0.2565 0.148 Uiso calc R 1 . .
C C9 0.3011(5) 0.9730(3) 0.2232(4) 0.0560(16) Uani d . 1 . .
C C10A 0.2518(10) 0.9633(8) 0.1134(10) 0.052(2) Uani d P 0.604(11) A 1
H H10A 0.1782 0.9850 0.1026 0.063 Uiso calc PR 0.604(11) A 1
C C11A 0.3317(9) 0.9767(7) 0.0293(7) 0.073(4) Uani d P 0.604(11) A 1
H H11A 0.3072 0.9554 -0.0341 0.087 Uiso calc PR 0.604(11) A 1
H H11B 0.4081 0.9624 0.0480 0.087 Uiso calc PR 0.604(11) A 1
C C10B 0.2938(16) 0.9483(12) 0.1031(16) 0.052(2) Uani d P 0.396(11) A 2
H H10B 0.3697 0.9454 0.0738 0.063 Uiso calc PR 0.396(11) A 2
C C11B 0.2249(14) 1.0033(14) 0.0539(12) 0.108(11) Uani d P 0.396(11) A 2
H H11C 0.1616 1.0136 0.0975 0.129 Uiso calc PR 0.396(11) A 2
H H11D 0.1938 0.9889 -0.0122 0.129 Uiso calc PR 0.396(11) A 2
C C12 0.1386(4) 1.0095(3) 0.6628(4) 0.0411(11) Uani d . 1 . .
C C13A 0.1425(11) 1.0446(8) 0.7698(11) 0.041(3) Uani d P 0.53(2) B 1
H H13A 0.2120 1.0328 0.8088 0.049 Uiso calc PR 0.53(2) B 1
C C13B 0.1286(12) 1.0153(9) 0.7786(11) 0.039(3) Uani d P 0.47(2) B 2
H H13B 0.2038 1.0272 0.8071 0.046 Uiso calc PR 0.47(2) B 2
C C14A 0.0398(10) 1.0263(8) 0.8286(9) 0.050(4) Uani d P 0.53(2) B 1
H H14A -0.0291 1.0400 0.7920 0.060 Uiso calc PR 0.53(2) B 1
H H14B 0.0420 1.0462 0.8963 0.060 Uiso calc PR 0.53(2) B 1
C C14B 0.0472(10) 1.0681(8) 0.8062(10) 0.049(4) Uani d P 0.47(2) B 2
H H14C 0.0409 1.0708 0.8805 0.059 Uiso calc PR 0.47(2) B 2
H H14D -0.0277 1.0592 0.7763 0.059 Uiso calc PR 0.47(2) B 2
C C15 0.1635(4) 1.0893(2) 0.4323(4) 0.0440(11) Uani d D 1 . .
H H15A 0.0881 1.0885 0.4000 0.053 Uiso calc R 1 . .
H H15B 0.1574 1.1106 0.4987 0.053 Uiso calc R 1 . .
C C16 0.2414(4) 1.1288(2) 0.3657(4) 0.0505(13) Uani d D 1 . .
H H16A 0.2620 1.1029 0.3067 0.061 Uiso calc R 1 . .
H H16B 0.3108 1.1381 0.4051 0.061 Uiso calc R 1 . .
C C17 0.1913(5) 1.1921(2) 0.3270(5) 0.0576(15) Uani d D 1 . .
H H17A 0.1180 1.1837 0.2934 0.069 Uiso calc R 1 . .
H H17B 0.1788 1.2204 0.3853 0.069 Uiso calc R 1 . .
C C18 0.2681(7) 1.2257(3) 0.2519(5) 0.080(2) Uani d D 1 . .
H H18A 0.2330 1.2652 0.2289 0.121 Uiso calc R 1 . .
H H18B 0.2800 1.1979 0.1938 0.121 Uiso calc R 1 . .
H H18C 0.3399 1.2351 0.2855 0.121 Uiso calc R 1 . .
C C19 0.1594(4) 0.8959(2) 0.4437(3) 0.0414(11) Uani d D 1 . .
H H19A 0.0807 0.8978 0.4195 0.050 Uiso calc R 1 . .
H H19B 0.2021 0.8752 0.3898 0.050 Uiso calc R 1 . .
C C20 0.1642(4) 0.85156(19) 0.5366(3) 0.0422(11) Uani d D 1 . .
H H20A 0.1293 0.8731 0.5943 0.051 Uiso calc R 1 . .
H H20B 0.2431 0.8430 0.5557 0.051 Uiso calc R 1 . .
C C21 0.1037(4) 0.78800(19) 0.5159(4) 0.0465(12) Uani d D 1 . .
H H21A 0.0244 0.7968 0.4989 0.056 Uiso calc R 1 . .
H H21B 0.1369 0.7676 0.4564 0.056 Uiso calc R 1 . .
C C22 0.1099(5) 0.7412(3) 0.6057(4) 0.0600(15) Uani d D 1 . .
H H22A 0.0682 0.7027 0.5881 0.090 Uiso calc R 1 . .
H H22B 0.0775 0.7610 0.6651 0.090 Uiso calc R 1 . .
H H22C 0.1880 0.7303 0.6207 0.090 Uiso calc R 1 . .

loop_
_atom_site_aniso_label
_atom_site_aniso_U_11
_atom_site_aniso_U_22
_atom_site_aniso_U_33
_atom_site_aniso_U_12
_atom_site_aniso_U_13
_atom_site_aniso_U_23
Sn1 0.03673(15) 0.03153(17) 0.03398(16) -0.00327(12) -0.00747(11) 0.00247(13)
Sn2 0.03953(16) 0.0544(2) 0.02729(15) -0.01181(14) -0.00053(12) -0.00482(14)
Br1A 0.196(3) 0.0626(17) 0.0895(19) -0.0263(17) -0.049(2) 0.0114(13)
Br2A 0.0805(12) 0.0672(18) 0.0593(14) -0.0346(12) -0.0307(10) 0.0210(12)
Br1B 0.0681(15) 0.0231(11) 0.0366(12) -0.0071(8) 0.0018(9) -0.0047(8)
Br2B 0.142(4) 0.0406(17) 0.066(3) 0.0102(19) -0.026(2) -0.0053(16)
Br4A 0.095(3) 0.0468(9) 0.0590(16) -0.0083(14) -0.0212(14) 0.0068(9)
Br3A 0.0560(19) 0.0349(15) 0.0587(9) -0.0054(10) -0.0009(13) -0.0095(9)
Br3B 0.059(2) 0.0401(17) 0.0549(10) -0.0037(13) -0.0041(14) -0.0100(11)
Br4B 0.0625(14) 0.0550(13) 0.066(2) -0.0029(9) -0.0291(10) 0.0088(13)
O1 0.0345(14) 0.0381(18) 0.0316(15) -0.0049(12) -0.0033(12) -0.0015(13)
O2 0.0628(18) 0.097(3) 0.0367(15) -0.0153(17) -0.0076(13) -0.0095(15)
O3 0.0628(18) 0.097(3) 0.0367(15) -0.0153(17) -0.0076(13) -0.0095(15)
O4 0.0366(16) 0.054(2) 0.0363(18) 0.0012(14) -0.0051(13) -0.0023(15)
O5 0.0354(15) 0.041(2) 0.0397(18) -0.0026(13) -0.0013(13) -0.0007(14)
C1 0.060(3) 0.057(4) 0.071(4) -0.017(3) 0.024(3) -0.027(3)
C2 0.051(3) 0.056(4) 0.068(4) -0.003(3) 0.004(3) -0.011(3)
C3 0.067(4) 0.057(4) 0.079(5) -0.003(3) 0.010(3) -0.026(3)
C4 0.082(5) 0.056(4) 0.104(6) 0.012(4) 0.012(4) 0.006(4)
C5 0.048(3) 0.065(4) 0.054(3) -0.001(3) -0.006(2) 0.018(3)
C6 0.055(3) 0.095(6) 0.069(4) -0.002(3) 0.005(3) 0.033(4)
C7 0.069(4) 0.088(6) 0.100(6) 0.005(4) -0.001(4) 0.032(5)
C8 0.134(8) 0.065(5) 0.097(6) 0.002(5) -0.019(6) -0.004(5)
C9 0.074(4) 0.065(4) 0.028(2) -0.033(3) -0.011(2) 0.004(2)
C10A 0.046(7) 0.080(8) 0.030(4) 0.001(6) -0.001(5) -0.012(4)
C11A 0.053(6) 0.130(11) 0.035(5) 0.002(6) -0.007(4) -0.021(6)
C10B 0.046(7) 0.080(8) 0.030(4) 0.001(6) -0.001(5) -0.012(4)
C11B 0.050(9) 0.24(3) 0.029(7) 0.012(13) -0.015(6) 0.022(12)
C12 0.042(2) 0.047(3) 0.034(2) 0.005(2) 0.0031(19) 0.002(2)
C13A 0.041(6) 0.046(8) 0.034(6) -0.005(5) -0.006(4) -0.001(6)
C13B 0.038(5) 0.052(10) 0.027(5) -0.008(6) 0.009(4) 0.001(7)
C14A 0.061(6) 0.048(9) 0.040(6) -0.001(5) 0.005(5) 0.003(5)
C14B 0.044(6) 0.054(10) 0.051(7) -0.009(5) 0.004(5) 0.001(6)
C15 0.043(3) 0.034(3) 0.055(3) 0.0002(19) -0.005(2) 0.007(2)
C16 0.054(3) 0.038(3) 0.060(3) -0.002(2) 0.005(3) 0.006(3)
C17 0.071(4) 0.036(3) 0.066(4) 0.001(3) 0.010(3) 0.007(3)
C18 0.126(6) 0.044(4) 0.072(5) 0.004(4) 0.028(4) 0.012(3)
C19 0.039(2) 0.035(3) 0.050(3) -0.0035(18) -0.007(2) 0.000(2)
C20 0.045(2) 0.038(3) 0.044(3) 0.001(2) -0.007(2) -0.001(2)
C21 0.051(3) 0.032(3) 0.056(3) -0.004(2) 0.000(2) -0.004(2)
C22 0.067(4) 0.040(3) 0.073(4) -0.003(3) -0.002(3) 0.009(3)

loop_
_atom_type_symbol
_atom_type_description
_atom_type_scat_dispersion_real
_atom_type_scat_dispersion_imag
_atom_type_scat_source
C C 0.0033 0.0016 'International Tables Vol C Tables 4.2.6.8 and 6.1.1.4'
H H 0.0000 0.0000 'International Tables Vol C Tables 4.2.6.8 and 6.1.1.4'
O O 0.0106 0.0060 'International Tables Vol C Tables 4.2.6.8 and 6.1.1.4'
Br Br -0.2901 2.4595 'International Tables Vol C Tables 4.2.6.8 and 6.1.1.4'
Sn Sn -0.6537 1.4246 'International Tables Vol C Tables 4.2.6.8 and 6.1.1.4'

loop_
_geom_angle_atom_site_label_1
_geom_angle_atom_site_label_2
_geom_angle_atom_site_label_3
_geom_angle_site_symmetry_1
_geom_angle_site_symmetry_3
_geom_angle
O1 Sn1 C19 . . 110.21(16)
O1 Sn1 C15 . . 107.81(15)
C19 Sn1 C15 . . 140.76(18)
O1 Sn1 O4 . . 79.58(12)
C19 Sn1 O4 . . 100.37(15)
C15 Sn1 O4 . . 95.58(17)
O1 Sn1 O3 . . 91.83(14)
C19 Sn1 O3 . . 84.07(17)
C15 Sn1 O3 . . 85.41(19)
O4 Sn1 O3 . . 171.25(14)
O1 Sn2 C1 . . 108.28(15)
O1 Sn2 C5 . . 106.96(17)
C1 Sn2 C5 . . 143.5(2)
O1 Sn2 O1 . 3_676 76.90(13)
C1 Sn2 O1 . 3_676 98.2(2)
C5 Sn2 O1 . 3_676 98.61(17)
O1 Sn2 O2 . . 89.54(14)
C1 Sn2 O2 . . 85.9(2)
C5 Sn2 O2 . . 85.2(2)
O1 Sn2 O2 3_676 . 166.43(14)
O1 Sn2 Sn2 . 3_676 39.59(8)
C1 Sn2 Sn2 . 3_676 106.78(16)
C5 Sn2 Sn2 . 3_676 106.23(15)
O1 Sn2 Sn2 3_676 3_676 37.30(8)
O2 Sn2 Sn2 . 3_676 129.13(11)
Sn2 O1 Sn1 . . 136.64(16)
Sn2 O1 Sn2 . 3_676 103.10(12)
Sn1 O1 Sn2 . 3_676 120.08(15)
C9 O2 Sn2 . . 136.8(4)
C9 O3 Sn1 . . 134.2(4)
C12 O4 Sn1 . . 108.0(3)
C2 C1 Sn2 . . 113.4(4)
C2 C1 H1A . . 108.9
Sn2 C1 H1A . . 108.9
C2 C1 H1B . . 108.9
Sn2 C1 H1B . . 108.9
H1A C1 H1B . . 107.7
C3 C2 C1 . . 115.0(5)
C3 C2 H2A . . 108.5
C1 C2 H2A . . 108.5
C3 C2 H2B . . 108.5
C1 C2 H2B . . 108.5
H2A C2 H2B . . 107.5
C4 C3 C2 . . 114.3(5)
C4 C3 H3A . . 108.7
C2 C3 H3A . . 108.7
C4 C3 H3B . . 108.7
C2 C3 H3B . . 108.7
H3A C3 H3B . . 107.6
C3 C4 H4A . . 109.5
C3 C4 H4B . . 109.5
H4A C4 H4B . . 109.5
C3 C4 H4C . . 109.5
H4A C4 H4C . . 109.5
H4B C4 H4C . . 109.5
C6 C5 Sn2 . . 116.1(4)
C6 C5 H5A . . 108.3
Sn2 C5 H5A . . 108.3
C6 C5 H5B . . 108.3
Sn2 C5 H5B . . 108.3
H5A C5 H5B . . 107.4
C7 C6 C5 . . 115.2(6)
C7 C6 H6A . . 108.5
C5 C6 H6A . . 108.5
C7 C6 H6B . . 108.5
C5 C6 H6B . . 108.5
H6A C6 H6B . . 107.5
C8 C7 C6 . . 112.6(6)
C8 C7 H7A . . 109.1
C6 C7 H7A . . 109.1
C8 C7 H7B . . 109.1
C6 C7 H7B . . 109.1
H7A C7 H7B . . 107.8
C7 C8 H8A . . 109.5
C7 C8 H8B . . 109.5
H8A C8 H8B . . 109.5
C7 C8 H8C . . 109.5
H8A C8 H8C . . 109.5
H8B C8 H8C . . 109.5
O3 C9 O2 . . 128.3(5)
O3 C9 C10A . . 111.0(7)
O2 C9 C10A . . 120.6(7)
O3 C9 C10B . . 131.0(8)
O2 C9 C10B . . 100.4(8)
C10A C9 C10B . . 21.5(6)
C11A C10A C9 . . 115.2(9)
C11A C10A Br1A . . 102.1(9)
C9 C10A Br1A . . 100.9(8)
C11A C10A H10A . . 112.5
C9 C10A H10A . . 112.5
Br1A C10A H10A . . 112.5
C10A C11A Br2A . . 103.4(9)
C10A C11A H11A . . 111.1
Br2A C11A H11A . . 111.1
C10A C11A H11B . . 111.1
Br2A C11A H11B . . 111.1
H11A C11A H11B . . 109.0
C11B C10B C9 . . 100.3(14)
C11B C10B Br1B . . 115.7(15)
C9 C10B Br1B . . 106.8(13)
C11B C10B H10B . . 111.1
C9 C10B H10B . . 111.1
Br1B C10B H10B . . 111.1
C10B C11B Br2B . . 112.9(13)
C10B C11B H11C . . 109.0
Br2B C11B H11C . . 109.0
C10B C11B H11D . . 109.0
Br2B C11B H11D . . 109.0
H11C C11B H11D . . 107.8
O5 C12 O4 . . 123.7(5)
O5 C12 C13B . . 117.3(7)
O4 C12 C13B . . 118.2(7)
O5 C12 C13A . . 121.8(6)
O4 C12 C13A . . 112.7(6)
C13B C12 C13A . . 23.8(5)
C14A C13A C12 . . 109.3(11)
C14A C13A Br3A . . 106.1(12)
C12 C13A Br3A . . 110.3(9)
C14A C13A H13A . . 110.4
C12 C13A H13A . . 110.4
Br3A C13A H13A . . 110.4
C14B C13B C12 . . 111.2(13)
C14B C13B Br4B . . 103.2(10)
C12 C13B Br4B . . 119.1(12)
C14B C13B H13B . . 107.6
C12 C13B H13B . . 107.6
Br4B C13B H13B . . 107.6
C13A C14A Br4A . . 105.9(11)
C13A C14A H14A . . 110.6
Br4A C14A H14A . . 110.6
C13A C14A H14B . . 110.6
Br4A C14A H14B . . 110.6
H14A C14A H14B . . 108.7
C13B C14B Br3B . . 108.0(12)
C13B C14B H14C . . 110.1
Br3B C14B H14C . . 110.1
C13B C14B H14D . . 110.1
Br3B C14B H14D . . 110.1
H14C C14B H14D . . 108.4
C16 C15 Sn1 . . 113.9(3)
C16 C15 H15A . . 108.8
Sn1 C15 H15A . . 108.8
C16 C15 H15B . . 108.8
Sn1 C15 H15B . . 108.8
H15A C15 H15B . . 107.7
C15 C16 C17 . . 114.8(4)
C15 C16 H16A . . 108.6
C17 C16 H16A . . 108.6
C15 C16 H16B . . 108.6
C17 C16 H16B . . 108.6
H16A C16 H16B . . 107.6
C18 C17 C16 . . 112.1(5)
C18 C17 H17A . . 109.2
C16 C17 H17A . . 109.2
C18 C17 H17B . . 109.2
C16 C17 H17B . . 109.2
H17A C17 H17B . . 107.9
C17 C18 H18A . . 109.5
C17 C18 H18B . . 109.5
H18A C18 H18B . . 109.5
C17 C18 H18C . . 109.5
H18A C18 H18C . . 109.5
H18B C18 H18C . . 109.5
C20 C19 Sn1 . . 120.1(3)
C20 C19 H19A . . 107.3
Sn1 C19 H19A . . 107.3
C20 C19 H19B . . 107.3
Sn1 C19 H19B . . 107.3
H19A C19 H19B . . 106.9
C19 C20 C21 . . 112.2(4)
C19 C20 H20A . . 109.2
C21 C20 H20A . . 109.2
C19 C20 H20B . . 109.2
C21 C20 H20B . . 109.2
H20A C20 H20B . . 107.9
C22 C21 C20 . . 113.9(4)
C22 C21 H21A . . 108.8
C20 C21 H21A . . 108.8
C22 C21 H21B . . 108.8
C20 C21 H21B . . 108.8
H21A C21 H21B . . 107.7
C21 C22 H22A . . 109.5
C21 C22 H22B . . 109.5
H22A C22 H22B . . 109.5
C21 C22 H22C . . 109.5
H22A C22 H22C . . 109.5
H22B C22 H22C . . 109.5

loop_
_geom_bond_atom_site_label_1
_geom_bond_atom_site_label_2
_geom_bond_site_symmetry_2
_geom_bond_distance
_geom_bond_publ_flag
Sn1 O1 . 2.048(3) y
Sn1 C19 . 2.120(5) y
Sn1 C15 . 2.126(5) y
Sn1 O4 . 2.208(3) y
Sn1 O3 . 2.283(4) y
Sn2 O1 . 2.043(3) y
Sn2 C1 . 2.122(6) y
Sn2 C5 . 2.132(6) y
Sn2 O1 3_676 2.149(3) y
Sn2 O2 . 2.300(4) y
Sn2 Sn2 3_676 3.2840(6) y
Br1A C10A . 2.084(16) ?
Br2A C11A . 1.960(15) ?
Br1B C10B . 1.88(3) ?
Br2B C11B . 1.82(3) ?
Br4A C14A . 1.940(17) ?
Br3A C13A . 1.956(19) ?
Br3B C14B . 1.952(17) ?
Br4B C13B . 2.083(17) ?
O1 Sn2 3_676 2.149(3) ?
O2 C9 . 1.241(7) ?
O3 C9 . 1.192(7) ?
O4 C12 . 1.285(6) ?
O5 C12 . 1.216(6) ?
C1 C2 . 1.513(2) ?
C1 H1A . 0.9700 ?
C1 H1B . 0.9700 ?
C2 C3 . 1.513(2) ?
C2 H2A . 0.9700 ?
C2 H2B . 0.9700 ?
C3 C4 . 1.513(2) ?
C3 H3A . 0.9700 ?
C3 H3B . 0.9700 ?
C4 H4A . 0.9600 ?
C4 H4B . 0.9600 ?
C4 H4C . 0.9600 ?
C5 C6 . 1.513(2) ?
C5 H5A . 0.9700 ?
C5 H5B . 0.9700 ?
C6 C7 . 1.513(2) ?
C6 H6A . 0.9700 ?
C6 H6B . 0.9700 ?
C7 C8 . 1.512(2) ?
C7 H7A . 0.9700 ?
C7 H7B . 0.9700 ?
C8 H8A . 0.9600 ?
C8 H8B . 0.9600 ?
C8 H8C . 0.9600 ?
C9 C10A . 1.537(13) ?
C9 C10B . 1.64(2) ?
C10A C11A . 1.483(16) ?
C10A H10A . 0.9800 ?
C11A H11A . 0.9700 ?
C11A H11B . 0.9700 ?
C10B C11B . 1.53(3) ?
C10B H10B . 0.9800 ?
C11B H11C . 0.9700 ?
C11B H11D . 0.9700 ?
C12 C13B . 1.513(15) ?
C12 C13A . 1.565(15) ?
C13A C14A . 1.49(2) ?
C13A H13A . 0.9800 ?
C13B C14B . 1.50(2) ?
C13B H13B . 0.9800 ?
C14A H14A . 0.9700 ?
C14A H14B . 0.9700 ?
C14B H14C . 0.9700 ?
C14B H14D . 0.9700 ?
C15 C16 . 1.513(2) ?
C15 H15A . 0.9700 ?
C15 H15B . 0.9700 ?
C16 C17 . 1.513(2) ?
C16 H16A . 0.9700 ?
C16 H16B . 0.9700 ?
C17 C18 . 1.513(2) ?
C17 H17A . 0.9700 ?
C17 H17B . 0.9700 ?
C18 H18A . 0.9600 ?
C18 H18B . 0.9600 ?
C18 H18C . 0.9600 ?
C19 C20 . 1.513(2) ?
C19 H19A . 0.9700 ?
C19 H19B . 0.9700 ?
C20 C21 . 1.514(2) ?
C20 H20A . 0.9700 ?
C20 H20B . 0.9700 ?
C21 C22 . 1.513(2) ?
C21 H21A . 0.9700 ?
C21 H21B . 0.9700 ?
C22 H22A . 0.9600 ?
C22 H22B . 0.9600 ?
C22 H22C . 0.9600 ?

loop_
_geom_hbond_atom_site_label_D
_geom_hbond_atom_site_label_H
_geom_hbond_atom_site_label_A
_geom_hbond_site_symmetry_A
_geom_hbond_distance_DH
_geom_hbond_distance_HA
_geom_hbond_distance_DA
_geom_hbond_angle_DHA
_geom_hbond_publ_flag
C6 H6B O2 . 0.9700 2.5800 3.232(9) 124.00 y
C14A H14A O3 3_576 0.9700 2.5600 3.434(13) 149.00 y
C15 H15A O5 3_576 0.9700 2.5300 3.220(6) 128.00 y
C16 H16A O3 . 0.9700 2.4500 3.134(6) 127.00 y
C19 H19A O5 3_576 0.9700 2.5700 3.287(6) 130.00 y
C2 H2A Cg1 1_555 0.97 2.95 3.415(6) 111.00 y
C16 H16A Cg2 1_555 0.97 2.68 3.250(6) 118.00 y

loop_
_geom_torsion_atom_site_label_1
_geom_torsion_atom_site_label_2
_geom_torsion_atom_site_label_3
_geom_torsion_atom_site_label_4
_geom_torsion_site_symmetry_1
_geom_torsion_site_symmetry_4
_geom_torsion
C1 Sn2 O1 Sn1 . . -90.7(3)
C5 Sn2 O1 Sn1 . . 79.7(3)
O1 Sn2 O1 Sn1 3_676 . 174.9(3)
O2 Sn2 O1 Sn1 . . -5.1(3)
Sn2 Sn2 O1 Sn1 3_676 . 174.9(3)
C1 Sn2 O1 Sn2 . 3_676 94.4(2)
C5 Sn2 O1 Sn2 . 3_676 -95.15(19)
O1 Sn2 O1 Sn2 3_676 3_676 0.0
O2 Sn2 O1 Sn2 . 3_676 -179.98(17)
C19 Sn1 O1 Sn2 . . 81.2(3)
C15 Sn1 O1 Sn2 . . -88.9(3)
O4 Sn1 O1 Sn2 . . 178.5(3)
O3 Sn1 O1 Sn2 . . -3.1(3)
C19 Sn1 O1 Sn2 . 3_676 -104.5(2)
C15 Sn1 O1 Sn2 . 3_676 85.4(2)
O4 Sn1 O1 Sn2 . 3_676 -7.20(16)
O3 Sn1 O1 Sn2 . 3_676 171.1(2)
O1 Sn2 O2 C9 . . 13.7(6)
C1 Sn2 O2 C9 . . 122.0(7)
C5 Sn2 O2 C9 . . -93.4(7)
O1 Sn2 O2 C9 3_676 . 13.6(12)
Sn2 Sn2 O2 C9 3_676 . 13.7(7)
O1 Sn1 O3 C9 . . 17.4(6)
C19 Sn1 O3 C9 . . -92.8(6)
C15 Sn1 O3 C9 . . 125.1(6)
O4 Sn1 O3 C9 . . 28.2(15)
O1 Sn1 O4 C12 . . 173.4(3)
C19 Sn1 O4 C12 . . -77.8(3)
C15 Sn1 O4 C12 . . 66.2(3)
O3 Sn1 O4 C12 . . 162.3(10)
O1 Sn2 C1 C2 . . 5.6(5)
C5 Sn2 C1 C2 . . -158.9(4)
O1 Sn2 C1 C2 3_676 . 84.4(5)
O2 Sn2 C1 C2 . . -82.6(5)
Sn2 Sn2 C1 C2 3_676 . 47.2(5)
Sn2 C1 C2 C3 . . -173.2(5)
C1 C2 C3 C4 . . 175.2(6)
O1 Sn2 C5 C6 . . -144.3(4)
C1 Sn2 C5 C6 . . 20.3(7)
O1 Sn2 C5 C6 3_676 . 136.9(4)
O2 Sn2 C5 C6 . . -56.2(4)
Sn2 Sn2 C5 C6 3_676 . 174.4(4)
Sn2 C5 C6 C7 . . 168.6(4)
C5 C6 C7 C8 . . 70.7(9)
Sn1 O3 C9 O2 . . -15.3(11)
Sn1 O3 C9 C10A . . 167.4(7)
Sn1 O3 C9 C10B . . 158.1(13)
Sn2 O2 C9 O3 . . -5.1(12)
Sn2 O2 C9 C10A . . 172.0(8)
Sn2 O2 C9 C10B . . 180.0(10)
O3 C9 C10A C11A . . 152.2(10)
O2 C9 C10A C11A . . -25.3(15)
C10B C9 C10A C11A . . -47(3)
O3 C9 C10A Br1A . . -98.7(7)
O2 C9 C10A Br1A . . 83.8(8)
C10B C9 C10A Br1A . . 62(4)
C9 C10A C11A Br2A . . -81.7(11)
Br1A C10A C11A Br2A . . 170.0(5)
O3 C9 C10B C11B . . 56(2)
O2 C9 C10B C11B . . -129.2(13)
C10A C9 C10B C11B . . 32(3)
O3 C9 C10B Br1B . . -65.0(16)
O2 C9 C10B Br1B . . 109.7(9)
C10A C9 C10B Br1B . . -89(4)
C9 C10B C11B Br2B . . 76.4(15)
Br1B C10B C11B Br2B . . -169.1(10)
Sn1 O4 C12 O5 . . 9.2(6)
Sn1 O4 C12 C13B . . 178.7(8)
Sn1 O4 C12 C13A . . -155.6(7)
O5 C12 C13A C14A . . 41.0(15)
O4 C12 C13A C14A . . -153.9(10)
C13B C12 C13A C14A . . -45(2)
O5 C12 C13A Br3A . . -75.3(9)
O4 C12 C13A Br3A . . 89.8(8)
C13B C12 C13A Br3A . . -161(3)
O5 C12 C13B C14B . . -52.0(15)
O4 C12 C13B C14B . . 137.8(10)
C13A C12 C13B C14B . . 55(2)
O5 C12 C13B Br4B . . 67.7(11)
O4 C12 C13B Br4B . . -102.5(9)
C13A C12 C13B Br4B . . 175(3)
C12 C13A C14A Br4A . . 58.1(13)
Br3A C13A C14A Br4A . . 177.1(6)
C12 C13B C14B Br3B . . -60.6(13)
Br4B C13B C14B Br3B . . 170.5(7)
O1 Sn1 C15 C16 . . 37.9(4)
C19 Sn1 C15 C16 . . -127.4(4)
O4 Sn1 C15 C16 . . 118.7(4)
O3 Sn1 C15 C16 . . -52.6(4)
Sn1 C15 C16 C17 . . 166.7(4)
C15 C16 C17 C18 . . -173.8(6)
O1 Sn1 C19 C20 . . 70.9(4)
C15 Sn1 C19 C20 . . -124.0(4)
O4 Sn1 C19 C20 . . -11.7(4)
O3 Sn1 C19 C20 . . 160.7(4)
Sn1 C19 C20 C21 . . 172.3(3)
C19 C20 C21 C22 . . 178.0(5)
